data_1549433
loop_
_publ_author_name
'Caputo, Dimitri F. J.'
'Arroniz, Carlos'
'D\"urr, Alexander B'
'Mousseau, James J.'
'Stepan, Antonia F.'
'Mansfield, Steven J.'
'Anderson, Edward A.'

_publ_section_title
;
 Synthesis and applications of highly functionalized 1-halo-3-substituted
 bicyclo[1.1.1]pentanes.
;
_journal_issue 23
_journal_name_full 'Chemical science'
_journal_page_first 5295
_journal_page_last 5300
_journal_paper_doi 10.1039/c8sc01355a
_journal_volume 9
_journal_year 2018
_chemical_compound_source synthetic
_chemical_formula_moiety 'C8 H12 I1 N1 O1, 0.5(C1 H1 Cl3)'
_chemical_formula_sum 'C8.5 H12.5 Cl1.5 I N O'
_chemical_formula_weight 324.78
_chemical_melting_point 382.0(10)
_space_group_IT_number 15
_space_group_name_Hall '-C 2yc'
_space_group_name_H-M_alt 'C 1 2/c 1'
_symmetry_cell_setting monoclinic
_symmetry_space_group_name_Hall '-C 2yc'
_symmetry_space_group_name_H-M 'C 1 2/c 1'
_atom_sites_solution_hydrogens difmap
_atom_sites_solution_primary other
_audit_creation_date 2017-09-20
_audit_creation_method CRYSTALS_ver_14.61_build_6236
_audit_update_record
;
2018-02-21 deposited with the CCDC.
2018-05-21 downloaded from the CCDC.
;
_cell_angle_alpha 90
_cell_angle_beta 95.639(4)
_cell_angle_gamma 90
_cell_formula_units_Z 8
_cell_length_a 25.6568(11)
_cell_length_b 9.9841(3)
_cell_length_c 9.9880(4)
_cell_measurement_reflns_used 5804
_cell_measurement_temperature 150
_cell_measurement_theta_max 76
_cell_measurement_theta_min 5
_cell_volume 2546.15(17)
_computing_cell_refinement 'CrysAlisPro, (Agilent, 2011)'
_computing_data_collection 'SuperNova, (Oxford Diffraction, 2010)'
_computing_data_reduction 'CrysAlisPro, (Agilent, 2011)'
_computing_molecular_graphics 'CAMERON (Watkin et al., 1996)'
_computing_publication_material 'CRYSTALS (Betteridge et al., 2003)'
_computing_structure_refinement 'CRYSTALS (Betteridge et al., 2003)'
_computing_structure_solution 'Superflip (Palatinus & Chapuis, 2007)'
_diffrn_ambient_temperature 150
_diffrn_measured_fraction_theta_full 0.995
_diffrn_measured_fraction_theta_max 0.995
_diffrn_measurement_device Area
_diffrn_measurement_device_type 'Oxford Diffraction SuperNova'
_diffrn_measurement_method \w
_diffrn_radiation_monochromator graphite
_diffrn_radiation_type 'Cu K\a'
_diffrn_radiation_wavelength 1.54180
_diffrn_reflns_av_R_equivalents 0.0490
_diffrn_reflns_av_sigmaI/netI 0.0520
_diffrn_reflns_limit_h_max 32
_diffrn_reflns_limit_h_min -31
_diffrn_reflns_limit_k_max 12
_diffrn_reflns_limit_k_min -12
_diffrn_reflns_limit_l_max 12
_diffrn_reflns_limit_l_min -11
_diffrn_reflns_number 12571
_diffrn_reflns_theta_full 76.202
_diffrn_reflns_theta_max 76.202
_diffrn_reflns_theta_min 3.462
_diffrn_standards_number 0
_exptl_absorpt_coefficient_mu 22.405
_exptl_absorpt_correction_T_max 0.26
_exptl_absorpt_correction_T_min 0.09
_exptl_absorpt_correction_type multi-scan
_exptl_absorpt_process_details 'CrysAlisPro, (Agilent, 2011)'
_exptl_crystal_colour clear_pale_colourless
_exptl_crystal_density_diffrn 1.694
_exptl_crystal_density_meas ?
_exptl_crystal_density_method 'not measured'
_exptl_crystal_description needle
_exptl_crystal_F_000 1255.995
_exptl_crystal_size_max 0.43
_exptl_crystal_size_mid 0.06
_exptl_crystal_size_min 0.06
_refine_diff_density_max 1.34
_refine_diff_density_min -1.44
_refine_ls_extinction_method None
_refine_ls_goodness_of_fit_ref 0.9969
_refine_ls_hydrogen_treatment constr
_refine_ls_matrix_type full
_refine_ls_number_parameters 173
_refine_ls_number_reflns 2659
_refine_ls_number_restraints 347
_refine_ls_R_factor_all 0.0428
_refine_ls_R_factor_gt 0.0399
_refine_ls_shift/su_max 0.0006403
_refine_ls_shift/su_mean 0.0000258
_refine_ls_structure_factor_coef Fsqd
_refine_ls_weighting_details
;
 Method= Modified Sheldrick 
 w=1/[\s^2^(F^2^) + ( 0.07P)^2^ +10.97P] 
 ,where P=(max(Fo^2^,0) + 2Fc^2^)/3 
;
_refine_ls_weighting_scheme calc
_refine_ls_wR_factor_all 0.1106
_refine_ls_wR_factor_gt 0.1071
_refine_ls_wR_factor_ref 0.1106
_reflns_limit_h_max 32
_reflns_limit_h_min -31
_reflns_limit_k_max 12
_reflns_limit_k_min 0
_reflns_limit_l_max 12
_reflns_limit_l_min 0
_reflns_number_gt 2410
_reflns_number_total 2661
_reflns_threshold_expression I>2.0\s(I)
_oxford_diffrn_Wilson_B_factor 3.17
_oxford_diffrn_Wilson_scale 0.22
_oxford_refine_ls_r_factor_ref 0.0428
_oxford_refine_ls_scale 2.12(2)
_oxford_reflns_number_all 2659
_oxford_reflns_threshold_expression_ref I>-3.0\s(I)
_oxford_structure_analysis_title 031eaa17
_cod_data_source_file c8sc01355a2.cif
_cod_data_source_block 5n
_cod_depositor_comments
;
The following automatic conversions were performed:

'_chemical_melting_point' value '381-383' was changed to '382.0(10)'
- the average value was taken and precision was estimated.

'_atom_sites_solution_primary' value 'Other' changed to 'other'
according to
/home/data/users/saulius/crontab/automatic-downloads/rss-feeds/RSC/lib/dictionaries/cif_core.dic
dictionary named 'cif_core.dic' version 2.4.2 from 2011-04-26.

'_exptl_crystal_density_meas' value 'not measured' was changed to '?'
- the value is perceived as not measured.

Automatic conversion script
Id: cif_fix_values 4973 2017-02-22 13:04:09Z antanas 

 Adding full bibliography for 1549433--1549437.cif.
;
_cod_original_sg_symbol_H-M 'C 2/c '
_cod_original_formula_sum 'C8.50 H12.50 Cl1.50 I1 N1 O1'
_cod_database_code 1549433

loop_
_symmetry_equiv_pos_as_xyz
x,y,z
-x,-y,-z
x+1/2,y+1/2,z
-x+1/2,-y+1/2,-z
x,-y,z+1/2
-x,y,-z+1/2
x+1/2,-y+1/2,z+1/2
-x+1/2,y+1/2,-z+1/2

loop_
_atom_site_label
_atom_site_type_symbol
_atom_site_fract_x
_atom_site_fract_y
_atom_site_fract_z
_atom_site_U_iso_or_equiv
_atom_site_occupancy
_atom_site_adp_type
_atom_site_refinement_flags_posn
_atom_site_refinement_flags_occupancy
_atom_site_disorder_assembly
_atom_site_disorder_group
I1 I 0.304566(11) 1.01563(3) 0.57563(3) 0.0432 1.0000 Uani . . . .
C2 C 0.32725(14) 0.8220(4) 0.6494(4) 0.0289 1.0000 Uani . . . .
C3 C 0.37458(14) 0.7889(4) 0.7511(4) 0.0324 1.0000 Uani . . . .
C4 C 0.34627(13) 0.6540(3) 0.7121(3) 0.0234 1.0000 Uani . . . .
C5 C 0.34215(15) 0.7023(4) 0.5635(4) 0.0310 1.0000 Uani . . . .
C6 C 0.29354(14) 0.7269(4) 0.7261(4) 0.0303 1.0000 Uani . . . .
C7 C 0.36130(13) 0.5161(3) 0.7671(3) 0.0229 1.0000 Uani . . . .
C8 C 0.41905(13) 0.4951(3) 0.7557(3) 0.0230 1.0000 Uani . . . .
O9 O 0.43626(10) 0.4728(3) 0.6465(3) 0.0333 1.0000 Uani . . . .
N10 N 0.45048(13) 0.5052(4) 0.8696(3) 0.0368 1.0000 Uani . . . .
C11 C 0.32867(14) 0.4062(4) 0.6927(4) 0.0322 1.0000 Uani . . . .
C31 C 0.5029(4) 0.1943(10) 0.6457(12) 0.0797 0.131(3) Uani D P 1 -2
Cl32 Cl 0.4457(5) 0.1262(19) 0.7018(15) 0.0817 0.131(3) Uani D P 1 -2
Cl33 Cl 0.5014(4) 0.1902(12) 0.4698(12) 0.0820 0.131(3) Uani D P 1 -2
Cl34 Cl 0.5597(5) 0.118(2) 0.7242(16) 0.0763 0.131(3) Uani D P 1 -2
C21 C 0.5064(3) 0.1743(7) 0.7652(8) 0.1040 0.369(3) Uani D P 1 -1
Cl22 Cl 0.5581(4) 0.1217(10) 0.6734(10) 0.1282 0.369(3) Uani D P 1 -1
Cl23 Cl 0.5196(5) 0.1412(14) 0.9378(8) 0.2111 0.369(3) Uani D P 1 -1
Cl24 Cl 0.4460(3) 0.1071(13) 0.6996(13) 0.1714 0.369(3) Uani D P 1 -1
H31 H 0.3741 0.8214 0.8420 0.0390 1.0000 Uiso R . . .
H32 H 0.4094 0.8014 0.7221 0.0388 1.0000 Uiso R . . .
H51 H 0.3746 0.7092 0.5202 0.0373 1.0000 Uiso R . . .
H52 H 0.3150 0.6643 0.5015 0.0370 1.0000 Uiso R . . .
H61 H 0.2858 0.7545 0.8154 0.0360 1.0000 Uiso R . . .
H62 H 0.2622 0.6907 0.6768 0.0363 1.0000 Uiso R . . .
H71 H 0.3554 0.5148 0.8632 0.0269 1.0000 Uiso R . . .
H101 H 0.4839 0.5004 0.8680 0.0441 1.0000 Uiso R . . .
H102 H 0.4376 0.5170 0.9450 0.0436 1.0000 Uiso R . . .
H111 H 0.3384 0.3203 0.7315 0.0480 1.0000 Uiso R . . .
H112 H 0.3350 0.4057 0.5988 0.0477 1.0000 Uiso R . . .
H113 H 0.2920 0.4211 0.6998 0.0479 1.0000 Uiso R . . .
H311 H 0.5029 0.2887 0.6759 0.0960 0.131(3) Uiso R P 1 -2
H211 H 0.5041 0.2726 0.7559 0.1159 0.369(3) Uiso R P 1 -1

loop_
_atom_site_aniso_label
_atom_site_aniso_U_11
_atom_site_aniso_U_22
_atom_site_aniso_U_33
_atom_site_aniso_U_23
_atom_site_aniso_U_13
_atom_site_aniso_U_12
I1 0.0464(2) 0.02710(17) 0.0551(2) 0.00588(10) 0.00011(13) 0.00281(9)
C2 0.0306(17) 0.0247(16) 0.0313(17) 0.0031(13) 0.0026(13) 0.0003(13)
C3 0.0287(17) 0.0307(18) 0.0367(18) -0.0029(14) -0.0031(14) -0.0026(14)
C4 0.0193(14) 0.0268(16) 0.0243(15) -0.0007(12) 0.0038(11) -0.0003(12)
C5 0.0368(18) 0.0300(18) 0.0260(16) 0.0018(13) 0.0026(14) 0.0039(14)
C6 0.0241(16) 0.0307(18) 0.0365(18) -0.0002(14) 0.0057(13) 0.0011(13)
C7 0.0212(15) 0.0259(16) 0.0221(14) 0.0001(11) 0.0048(11) -0.0005(12)
C8 0.0209(15) 0.0315(16) 0.0169(14) 0.0031(11) 0.0038(12) 0.0023(12)
O9 0.0236(12) 0.0568(18) 0.0200(11) -0.0024(11) 0.0045(9) 0.0038(11)
N10 0.0218(14) 0.070(2) 0.0184(14) 0.0004(13) 0.0030(11) 0.0022(14)
C11 0.0242(16) 0.0304(18) 0.0416(19) -0.0011(15) 0.0009(14) -0.0036(14)
C31 0.046(3) 0.048(4) 0.137(5) 0.004(4) -0.028(4) 0.009(4)
Cl32 0.051(4) 0.046(4) 0.141(6) -0.001(5) -0.027(5) 0.010(4)
Cl33 0.048(4) 0.057(4) 0.135(5) 0.007(4) -0.020(4) 0.007(3)
Cl34 0.043(4) 0.042(4) 0.135(6) 0.006(5) -0.036(5) 0.013(4)
C21 0.089(5) 0.057(6) 0.163(6) -0.001(7) -0.002(6) -0.028(6)
Cl22 0.122(4) 0.077(4) 0.187(7) 0.016(5) 0.028(5) -0.011(4)
Cl23 0.211(6) 0.222(8) 0.189(6) 0.069(7) -0.036(7) -0.015(7)
Cl24 0.094(4) 0.106(6) 0.311(8) -0.005(7) 0.003(6) -0.053(4)

loop_
_atom_type_symbol
_atom_type_scat_dispersion_real
_atom_type_scat_dispersion_imag
_atom_type_scat_Cromer_Mann_a1
_atom_type_scat_Cromer_Mann_b1
_atom_type_scat_Cromer_Mann_a2
_atom_type_scat_Cromer_Mann_b2
_atom_type_scat_Cromer_Mann_a3
_atom_type_scat_Cromer_Mann_b3
_atom_type_scat_Cromer_Mann_a4
_atom_type_scat_Cromer_Mann_b4
_atom_type_scat_Cromer_Mann_c
_atom_type_scat_source
C 0.0181 0.0091 2.3100 20.8439 1.0200 10.2075 1.5886 0.5687 0.8650 51.6512 0.2156 'International Tables Vol C 4.2.6.8 and 6.1.1.4'
H 0.0000 0.0000 0.4930 10.5109 0.3229 26.1257 0.1402 3.1424 0.0408 57.7998 0.0030 'International Tables Vol C 4.2.6.8 and 6.1.1.4'
N 0.0311 0.0180 12.2126 0.0057 3.1322 9.8933 2.0125 28.9975 1.1663 0.5826 -11.5290 'International Tables Vol C 4.2.6.8 and 6.1.1.4'
O 0.0492 0.0322 3.0485 13.2771 2.2868 5.7011 1.5463 0.3239 0.8670 32.9089 0.2508 'International Tables Vol C 4.2.6.8 and 6.1.1.4'
I -0.3257 6.8362 20.1472 4.3470 18.9949 0.3814 7.5138 27.7660 2.2735 66.8776 4.0712 'International Tables Vol C 4.2.6.8 and 6.1.1.4'
Cl 0.3639 0.7018 11.4604 0.0104 7.1964 1.1662 6.2556 18.5194 1.6455 47.7784 -9.5574 'International Tables Vol C 4.2.6.8 and 6.1.1.4'

loop_
_geom_angle_atom_site_label_1
_geom_angle_atom_site_label_2
_geom_angle_atom_site_label_3
_geom_angle
_geom_angle_publ_flag
I1 C2 C3 126.4(3) yes
I1 C2 C5 125.9(2) yes
C3 C2 C5 88.7(3) yes
I1 C2 C6 125.8(2) yes
C3 C2 C6 89.1(3) yes
C5 C2 C6 88.9(3) yes
C2 C3 C4 72.8(2) yes
C2 C3 H31 117.8 no
C4 C3 H31 118.4 no
C2 C3 H32 117.6 no
C4 C3 H32 117.1 no
H31 C3 H32 109.4 no
C3 C4 C5 87.5(3) yes
C3 C4 C6 87.8(3) yes
C5 C4 C6 87.8(3) yes
C3 C4 C7 126.7(3) yes
C5 C4 C7 128.2(3) yes
C6 C4 C7 125.8(3) yes
C2 C5 C4 72.9(2) yes
C2 C5 H51 117.4 no
C4 C5 H51 117.6 no
C2 C5 H52 117.4 no
C4 C5 H52 118.0 no
H51 C5 H52 109.7 no
C2 C6 C4 73.0(2) yes
C2 C6 H61 117.2 no
C4 C6 H61 118.2 no
C2 C6 H62 117.1 no
C4 C6 H62 117.7 no
H61 C6 H62 109.8 no
C4 C7 C8 108.3(3) yes
C4 C7 C11 111.6(3) yes
C8 C7 C11 111.0(3) yes
C4 C7 H71 107.8 no
C8 C7 H71 108.5 no
C11 C7 H71 109.5 no
C7 C8 O9 121.9(3) yes
C7 C8 N10 116.2(3) yes
O9 C8 N10 121.9(3) yes
C8 N10 H101 120.0 no
C8 N10 H102 120.4 no
H101 N10 H102 119.5 no
C7 C11 H111 109.6 no
C7 C11 H112 109.8 no
H111 C11 H112 108.9 no
C7 C11 H113 110.3 no
H111 C11 H113 108.9 no
H112 C11 H113 109.3 no
Cl32 C31 Cl33 111.88(5) yes
Cl32 C31 Cl34 111.89(5) yes
Cl33 C31 Cl34 111.88(5) yes
Cl32 C31 H311 104.1 no
Cl33 C31 H311 109.1 no
Cl34 C31 H311 107.5 no
Cl22 C21 Cl23 111.88(5) yes
Cl22 C21 Cl24 111.89(5) yes
Cl23 C21 Cl24 111.87(5) yes
Cl22 C21 H211 106.8 no
Cl23 C21 H211 106.5 no
Cl24 C21 H211 107.6 no

loop_
_geom_bond_atom_site_label_1
_geom_bond_atom_site_label_2
_geom_bond_distance
_geom_bond_publ_flag
I1 C2 2.129(4) yes
C2 C3 1.541(5) yes
C2 C5 1.541(5) yes
C2 C6 1.539(5) yes
C3 C4 1.562(5) yes
C3 H31 0.966 no
C3 H32 0.973 no
C4 C5 1.555(5) yes
C4 C6 1.555(5) yes
C4 C7 1.517(5) yes
C5 H51 0.977 no
C5 H52 0.963 no
C6 H61 0.972 no
C6 H62 0.970 no
C7 C8 1.512(5) yes
C7 C11 1.528(5) yes
C7 H71 0.987 no
C8 O9 1.236(4) yes
C8 N10 1.332(5) yes
N10 H101 0.862 no
N10 H102 0.860 no
C11 H111 0.964 no
C11 H112 0.967 no
C11 H113 0.961 no
C31 Cl32 1.759(5) yes
C31 Cl33 1.754(5) yes
C31 Cl34 1.757(5) yes
C31 H311 0.990 no
C21 Cl22 1.764(5) yes
C21 Cl23 1.755(5) yes
C21 Cl24 1.756(5) yes
C21 H211 0.987 no

loop_
_geom_hbond_atom_site_label_D
_geom_hbond_atom_site_label_H
_geom_hbond_atom_site_label_A
_geom_hbond_site_symmetry_A
_geom_hbond_angle_DHA
_geom_hbond_distance_DH
_geom_hbond_distance_HA
_geom_hbond_distance_DA
_geom_hbond_publ_flag
N10 H101 O9 6_656 175 0.86 2.09 2.944(7) yes
N10 H102 O9 5_565 158 0.86 2.02 2.834(7) yes
C31 H311 O9 . 133 0.99 2.51 3.265(7) yes
C31 H311 N10 6_656 138 0.99 2.53 3.335(7) yes
